data_1556907
loop_
_publ_author_name
'Dean, Conor'
'Rajkumar, Sundaram'
'Roesner, Stefan'
'Carson, Nessa'
'Clarkson, Guy J.'
'Wills, Martin'
'Jones, Matthew'
'Shipman, Michael'

_publ_section_title
;
 Readily accessible sp<sup>3</sup>-rich cyclic hydrazine frameworks
 exploiting nitrogen fluxionality.
;
_journal_issue 6
_journal_name_full 'Chemical science'
_journal_page_first 1636
_journal_page_last 1642
_journal_paper_doi 10.1039/c9sc04849a
_journal_volume 11
_journal_year 2020
_chemical_absolute_configuration ad
_chemical_formula_moiety 'C23 H24 N2 O5 S'
_chemical_formula_sum 'C23 H24 N2 O5 S'
_chemical_formula_weight 440.50
_space_group_crystal_system orthorhombic
_space_group_IT_number 18
_space_group_name_Hall 'P 2 2ab'
_space_group_name_H-M_alt 'P 21 21 2'
_atom_sites_solution_hydrogens mixed
_atom_sites_solution_primary dual
_audit_creation_date 2018-04-06
_audit_creation_method
;
Olex2 1.2
(compiled 2017.08.10 svn.r3458 for OlexSys, GUI svn.r5381)
;
_audit_update_record
;
2019-07-30 deposited with the CCDC.	2019-12-26 downloaded from the CCDC.
;
_cell_angle_alpha 90
_cell_angle_beta 90
_cell_angle_gamma 90
_cell_formula_units_Z 4
_cell_length_a 30.4605(6)
_cell_length_b 11.6596(2)
_cell_length_c 6.11590(10)
_cell_measurement_reflns_used 10459
_cell_measurement_temperature 150(2)
_cell_measurement_theta_max 73.0630
_cell_measurement_theta_min 4.0070
_cell_volume 2172.11(7)
_computing_cell_refinement 'CrysAlisPro 1.171.38.46 (Rigaku OD, 2015)'
_computing_data_collection 'CrysAlisPro 1.171.38.46 (Rigaku OD, 2015)'
_computing_data_reduction 'CrysAlisPro 1.171.38.46 (Rigaku OD, 2015)'
_computing_molecular_graphics 'Olex2 (Dolomanov et al., 2009)'
_computing_publication_material 'Olex2 (Dolomanov et al., 2009)'
_computing_structure_refinement 'ShelXL (Sheldrick, 2015)'
_computing_structure_solution 'ShelXT (Sheldrick, 2015)'
_diffrn_ambient_environment N~2~
_diffrn_ambient_temperature 150(2)
_diffrn_detector 'CCD plate'
_diffrn_detector_area_resol_mean 5.3046
_diffrn_detector_type AtlasS2
_diffrn_measured_fraction_theta_full 1.000
_diffrn_measured_fraction_theta_max 0.997
_diffrn_measurement_details
;
List of Runs (angles in degrees, time in seconds):

  # Type    Start    End  Width  t~exp~   \w     \q     \k     \f   Frames
#--------------------------------------------------------------------------
  1  \w   -112.00 -15.00   1.00    2.50    --  -41.80 -57.00-150.00   97
  2  \w    -68.00  28.00   1.00    2.50    --  -41.80  57.00-180.00   96
  3  \w      1.00  82.00   1.00    2.50    --   41.80 -99.00  90.00   81
  4  \w     32.00 137.00   1.00   25.00    --  106.00 -77.00-180.00  105
  5  \w     82.00 177.00   1.00   25.00    --  106.00  45.00 150.00   95
  6  \w     34.00 121.00   1.00   25.00    --  106.00-125.00-180.00   87
  7  \w     25.00 109.00   1.00   25.00    --  106.00 -94.00-180.00   84
  8  \w     82.00 177.00   1.00   25.00    --  106.00  45.00 -90.00   95
  9  \w     31.00 130.00   1.00   25.00    --  106.00 -30.00 150.00   99
 10  \w   -112.00 -15.00   1.00    2.50    --  -41.80 -57.00 120.00   97
 11  \w   -116.00 -10.00   1.00    2.50    --  -41.80 -77.00  60.00  106
 12  \w     36.00 134.00   1.00   25.00    --  106.00 -61.00 -60.00   98
 13  \w     78.00 176.00   1.00   25.00    --  106.00  61.00-150.00   98
 14  \w     82.00 177.00   1.00   25.00    --  106.00  45.00  90.00   95
 15  \w     78.00 176.00   1.00   25.00    --  106.00  61.00  30.00   98
 16  \w     78.00 109.00   1.00   25.00    --  106.00  61.00 -60.00   31
 17  \w     82.00 171.00   1.00   25.00    --  106.00  30.00   0.00   89
;
_diffrn_measurement_device 'four-circle diffractometer'
_diffrn_measurement_device_type 'SuperNova, Dual, Cu at zero, AtlasS2'
_diffrn_measurement_method '\w scans'
_diffrn_orient_matrix_type 'CrysAlisPro convention (1999,Acta A55,543-557)'
_diffrn_orient_matrix_UB_11 -0.0504117000
_diffrn_orient_matrix_UB_12 -0.0093220000
_diffrn_orient_matrix_UB_13 -0.0115894000
_diffrn_orient_matrix_UB_21 -0.0039409000
_diffrn_orient_matrix_UB_22 0.1294558000
_diffrn_orient_matrix_UB_23 0.0468306000
_diffrn_orient_matrix_UB_31 0.0015990000
_diffrn_orient_matrix_UB_32 0.0249301000
_diffrn_orient_matrix_UB_33 -0.2470887000
_diffrn_radiation_monochromator mirror
_diffrn_radiation_probe x-ray
_diffrn_radiation_type CuK\a
_diffrn_radiation_wavelength 1.54184
_diffrn_reflns_av_R_equivalents 0.0524
_diffrn_reflns_av_unetI/netI 0.0377
_diffrn_reflns_Laue_measured_fraction_full 1.000
_diffrn_reflns_Laue_measured_fraction_max 0.997
_diffrn_reflns_limit_h_max 37
_diffrn_reflns_limit_h_min -37
_diffrn_reflns_limit_k_max 14
_diffrn_reflns_limit_k_min -14
_diffrn_reflns_limit_l_max 6
_diffrn_reflns_limit_l_min -7
_diffrn_reflns_number 21406
_diffrn_reflns_point_group_measured_fraction_full 1.000
_diffrn_reflns_point_group_measured_fraction_max 0.993
_diffrn_reflns_theta_full 67.684
_diffrn_reflns_theta_max 73.432
_diffrn_reflns_theta_min 2.901
_diffrn_source 'micro-focus sealed X-ray tube'
_diffrn_source_type 'SuperNova (Cu) X-ray Source'
_exptl_absorpt_coefficient_mu 1.643
_exptl_absorpt_correction_T_max 1.00000
_exptl_absorpt_correction_T_min 0.63206
_exptl_absorpt_correction_type multi-scan
_exptl_absorpt_process_details
;
CrysAlisPro 1.171.38.46 (Rigaku Oxford Diffraction, 2015)
Empirical absorption correction using spherical harmonics,
 implemented in SCALE3 ABSPACK scaling algorithm.
;
_exptl_crystal_colour colourless
_exptl_crystal_colour_primary colourless
_exptl_crystal_density_diffrn 1.347
_exptl_crystal_description block
_exptl_crystal_F_000 928
_exptl_crystal_size_max 0.25
_exptl_crystal_size_mid 0.02
_exptl_crystal_size_min 0.01
_refine_diff_density_max 0.238
_refine_diff_density_min -0.272
_refine_diff_density_rms 0.040
_refine_ls_abs_structure_details
;
 Flack x determined using 1629 quotients [(I+)-(I-)]/[(I+)+(I-)]
 (Parsons, Flack and Wagner, Acta Cryst. B69 (2013) 249-259).
Flack x: 0.004(13) Shelx2018
Hooft y: 0.005(10) Olex2
;
_refine_ls_abs_structure_Flack 0.004(13)
_refine_ls_extinction_method none
_refine_ls_goodness_of_fit_ref 1.073
_refine_ls_hydrogen_treatment mixed
_refine_ls_matrix_type full
_refine_ls_number_parameters 341
_refine_ls_number_reflns 4351
_refine_ls_number_restraints 1
_refine_ls_restrained_S_all 1.073
_refine_ls_R_factor_all 0.0386
_refine_ls_R_factor_gt 0.0362
_refine_ls_shift/su_max 0.001
_refine_ls_shift/su_mean 0.000
_refine_ls_structure_factor_coef Fsqd
_refine_ls_weighting_details 'w=1/[\s^2^(Fo^2^)+(0.0359P)^2^+0.5447P] where P=(Fo^2^+2Fc^2^)/3'
_refine_ls_weighting_scheme calc
_refine_ls_wR_factor_gt 0.0887
_refine_ls_wR_factor_ref 0.0904
_reflns_Friedel_coverage 0.711
_reflns_Friedel_fraction_full 1.000
_reflns_Friedel_fraction_max 0.986
_reflns_number_gt 4140
_reflns_number_total 4351
_reflns_threshold_expression 'I > 2\s(I)'
_cod_data_source_file c9sc04849a2.cif
_cod_data_source_block rs4
_cod_depositor_comments
;Adding full bibliography for 1556907--1556915.cif.

 Adding full bibliography for 1556907--1556915.cif.
;
_cod_database_code 1556907
_shelx_shelxl_version_number 2018/3
_chemical_oxdiff_formula 'C20 H20 N2 O2 S'
_shelx_space_group_comment
;
The symmetry employed for this shelxl refinement is uniquely defined
by the following loop, which should always be used as a source of
symmetry information in preference to the above space-group names.
They are only intended as comments.
;
_shelx_estimated_absorpt_t_max 0.984
_shelx_estimated_absorpt_t_min 0.684
_reflns_odcompleteness_completeness 99.92
_reflns_odcompleteness_iscentric 1
_reflns_odcompleteness_theta 71.98
_olex2_refinement_description
;
The NH and OH were located in a difference map. The OH was placed at a calculate position for the refinement 
but the hydrogen of the NH was given a Ueqiv 1.5 time the Uanis of N10 and refined with a DFIX restraint 
(as there is no suitable geometric restraint for this type of hydrogen to ride on the parent nitrogen). 
1. Fixed Uiso
 At 1.2 times of:
  All C(H) groups, All C(H,H) groups
 At 1.5 times of:
  All C(H,H,H) groups, All C(H,H,H,H) groups, All O(H) groups
2. Restrained distances
 N10-H10
 0.9 with sigma of 0.02
3. Others
 Sof(C17A)=Sof(H17A)=Sof(C16A)=Sof(H16A)=Sof(C14A)=Sof(H14A)=Sof(C13A)=
 Sof(H13A)=Sof(C15A)=Sof(C18A)=Sof(H18D)=Sof(H18E)=Sof(H18F)=1-FVAR(1)
 Sof(C15)=Sof(C13)=Sof(H13)=Sof(C14)=Sof(H14)=Sof(C18)=Sof(H18A)=Sof(H18B)=
 Sof(H18C)=Sof(C17)=Sof(H17)=Sof(C16)=Sof(H16)=FVAR(1)
4.a Ternary CH refined with riding coordinates:
 C7(H7A)
4.b Secondary CH2 refined with riding coordinates:
 C8(H8A,H8B), C21(H21A,H21B)
4.c Aromatic/amide H refined with riding coordinates:
 C5(H5), C27(H27), C23(H23), C1(H1), C4(H4), C25(H25), C2(H2), C3(H3),
 C26(H26), C24(H24), C13(H13), C14(H14), C17(H17), C16(H16), C17A(H17A),
 C16A(H16A), C14A(H14A), C13A(H13A)
4.d Idealised Me refined as rotating group:
 C18(H18A,H18B,H18C), C18A(H18D,H18E,H18F)
4.e Idealised tetrahedral OH refined as rotating group:
 O7(H7)
;
_olex2_submission_special_instructions 'No special instructions were received'
_oxdiff_exptl_absorpt_empirical_details
;
Empirical correction (ABSPACK) includes:
- Absorption correction using spherical harmonics
- Frame scaling
;
_oxdiff_exptl_absorpt_empirical_full_max 1.509
_oxdiff_exptl_absorpt_empirical_full_min 0.490

loop_
_space_group_symop_operation_xyz
'x, y, z'
'-x, -y, z'
'-x+1/2, y+1/2, -z'
'x+1/2, -y+1/2, -z'

loop_
_atom_site_label
_atom_site_type_symbol
_atom_site_fract_x
_atom_site_fract_y
_atom_site_fract_z
_atom_site_U_iso_or_equiv
_atom_site_adp_type
_atom_site_occupancy
_atom_site_site_symmetry_order
_atom_site_calc_flag
_atom_site_refinement_flags_posn
_atom_site_refinement_flags_occupancy
_atom_site_disorder_assembly
_atom_site_disorder_group
S11 S 0.50736(2) 0.25424(5) 0.09701(12) 0.03478(16) Uani 1 1 d . . . .
O7 O 0.55426(7) -0.01080(17) 0.7802(4) 0.0391(5) Uani 1 1 d . . . .
H7 H 0.544315 -0.076720 0.804946 0.059 Uiso 1 1 calc GR . . .
O19 O 0.62164(7) 0.18570(18) 0.0043(3) 0.0374(4) Uani 1 1 d . . . .
O20 O 0.64443(6) 0.19153(18) 0.3574(3) 0.0376(4) Uani 1 1 d . . . .
O11A O 0.48996(7) 0.28616(17) 0.3051(4) 0.0451(5) Uani 1 1 d . . . .
N9 N 0.57363(7) 0.16078(19) 0.2871(4) 0.0332(5) Uani 1 1 d . . . .
O11B O 0.47841(8) 0.21730(18) -0.0746(5) 0.0583(7) Uani 1 1 d . . . .
N10 N 0.53902(7) 0.14095(19) 0.1394(4) 0.0340(5) Uani 1 1 d D . . .
C12 C 0.53922(9) 0.3689(2) -0.0011(4) 0.0308(5) Uani 1 1 d . . . .
C19 C 0.61422(9) 0.1794(2) 0.1977(5) 0.0321(6) Uani 1 1 d . . . .
C6 C 0.61015(9) -0.0542(2) 0.5063(5) 0.0334(6) Uani 1 1 d . . . .
C22 C 0.69687(9) 0.3336(2) 0.2255(5) 0.0358(6) Uani 1 1 d . . . .
C5 C 0.64392(10) -0.0462(2) 0.6594(5) 0.0391(6) Uani 1 1 d . . . .
H5 H 0.638623 -0.010836 0.796837 0.047 Uiso 1 1 calc R . . .
C7 C 0.56584(9) -0.0014(2) 0.5542(5) 0.0346(6) Uani 1 1 d . . . .
H7A H 0.542872 -0.039342 0.462516 0.042 Uiso 1 1 calc R . . .
C27 C 0.69012(10) 0.4183(3) 0.3809(6) 0.0438(7) Uani 1 1 d . . . .
H27 H 0.679390 0.398173 0.521633 0.053 Uiso 1 1 calc R . . .
C8 C 0.56523(9) 0.1282(2) 0.5130(5) 0.0344(6) Uani 1 1 d . . . .
H8A H 0.536198 0.158666 0.556790 0.041 Uiso 1 1 calc R . . .
H8B H 0.587608 0.164756 0.607431 0.041 Uiso 1 1 calc R . . .
C21 C 0.68876(9) 0.2092(3) 0.2811(6) 0.0412(7) Uani 1 1 d . . . .
H21A H 0.693956 0.161375 0.149807 0.049 Uiso 1 1 calc R . . .
H21B H 0.709679 0.184602 0.395793 0.049 Uiso 1 1 calc R . . .
C23 C 0.71209(10) 0.3644(3) 0.0200(5) 0.0412(6) Uani 1 1 d . . . .
H23 H 0.716254 0.307144 -0.088576 0.049 Uiso 1 1 calc R . . .
C1 C 0.61833(10) -0.1055(3) 0.3062(6) 0.0427(7) Uani 1 1 d . . . .
H1 H 0.595395 -0.112068 0.201710 0.051 Uiso 1 1 calc R . . .
C4 C 0.68518(10) -0.0895(3) 0.6118(7) 0.0453(7) Uani 1 1 d . . . .
H4 H 0.708038 -0.084235 0.716983 0.054 Uiso 1 1 calc R . . .
C25 C 0.71482(10) 0.5619(3) 0.1279(6) 0.0465(7) Uani 1 1 d . . . .
H25 H 0.721253 0.639724 0.095201 0.056 Uiso 1 1 calc R . . .
C15 C 0.5928(5) 0.5555(15) -0.120(2) 0.030(3) Uani 0.498(13) 1 d . P A 1
C2 C 0.66006(11) -0.1476(3) 0.2571(6) 0.0512(8) Uani 1 1 d . . . .
H2 H 0.665718 -0.181217 0.118385 0.061 Uiso 1 1 calc R . . .
C3 C 0.69314(10) -0.1403(3) 0.4113(7) 0.0476(7) Uani 1 1 d . . . .
H3 H 0.721431 -0.170196 0.379441 0.057 Uiso 1 1 calc R . . .
C26 C 0.69892(11) 0.5323(3) 0.3325(6) 0.0476(8) Uani 1 1 d . . . .
H26 H 0.694053 0.589961 0.439504 0.057 Uiso 1 1 calc R . . .
C24 C 0.72131(11) 0.4784(3) -0.0282(6) 0.0468(7) Uani 1 1 d . . . .
H24 H 0.732071 0.498766 -0.168751 0.056 Uiso 1 1 calc R . . .
C13 C 0.5536(4) 0.4504(9) 0.1531(17) 0.034(2) Uani 0.498(13) 1 d . P A 1
H13 H 0.545305 0.442301 0.302034 0.040 Uiso 0.498(13) 1 calc R P A 1
C14 C 0.5796(4) 0.5422(9) 0.0906(17) 0.034(2) Uani 0.498(13) 1 d . P A 1
H14 H 0.588406 0.596860 0.197195 0.041 Uiso 0.498(13) 1 calc R P A 1
C18 C 0.6196(4) 0.6595(11) -0.1921(18) 0.041(2) Uani 0.498(13) 1 d . P A 1
H18A H 0.609807 0.727491 -0.111379 0.062 Uiso 0.498(13) 1 calc GR P A 1
H18B H 0.615389 0.672088 -0.349163 0.062 Uiso 0.498(13) 1 calc GR P A 1
H18C H 0.650746 0.645710 -0.162261 0.062 Uiso 0.498(13) 1 calc GR P A 1
C17 C 0.5537(4) 0.3845(6) -0.2198(10) 0.0357(19) Uani 0.498(13) 1 d . P A 1
H17 H 0.544791 0.331330 -0.328717 0.043 Uiso 0.498(13) 1 calc R P A 1
C16 C 0.5804(3) 0.4751(6) -0.2778(10) 0.036(2) Uani 0.498(13) 1 d . P A 1
H16 H 0.590311 0.482788 -0.424287 0.043 Uiso 0.498(13) 1 calc R P A 1
C17A C 0.5281(4) 0.4003(5) -0.2106(10) 0.0344(17) Uani 0.502(13) 1 d . P A 2
H17A H 0.506110 0.361155 -0.291553 0.041 Uiso 0.502(13) 1 calc R P A 2
C16A C 0.5511(4) 0.4936(6) -0.2969(10) 0.045(2) Uani 0.502(13) 1 d . P A 2
H16A H 0.544576 0.517921 -0.441460 0.053 Uiso 0.502(13) 1 calc R P A 2
C14A C 0.5909(3) 0.5160(9) 0.036(2) 0.039(2) Uani 0.502(13) 1 d . P A 2
H14A H 0.612432 0.554681 0.120628 0.047 Uiso 0.502(13) 1 calc R P A 2
C13A C 0.5676(4) 0.4250(9) 0.1283(19) 0.032(2) Uani 0.502(13) 1 d . P A 2
H13A H 0.571738 0.403682 0.276796 0.039 Uiso 0.502(13) 1 calc R P A 2
C15A C 0.5831(5) 0.5519(15) -0.181(2) 0.040(3) Uani 0.502(13) 1 d . P A 2
C18A C 0.6075(5) 0.6512(12) -0.271(3) 0.066(4) Uani 0.502(13) 1 d . P A 2
H18D H 0.638865 0.633234 -0.276435 0.100 Uiso 0.502(13) 1 calc GR P A 2
H18E H 0.602703 0.718414 -0.178148 0.100 Uiso 0.502(13) 1 calc GR P A 2
H18F H 0.596916 0.667719 -0.419599 0.100 Uiso 0.502(13) 1 calc GR P A 2
H10 H 0.5481(18) 0.104(5) 0.021(7) 0.100 Uiso 1 1 d DR . . .

loop_
_atom_site_aniso_label
_atom_site_aniso_U_11
_atom_site_aniso_U_22
_atom_site_aniso_U_33
_atom_site_aniso_U_23
_atom_site_aniso_U_13
_atom_site_aniso_U_12
S11 0.0298(3) 0.0266(3) 0.0479(4) -0.0018(3) -0.0058(3) 0.0003(2)
O7 0.0414(11) 0.0312(9) 0.0447(11) 0.0073(9) 0.0108(9) -0.0045(8)
O19 0.0371(10) 0.0400(10) 0.0351(11) -0.0035(9) 0.0040(8) -0.0026(8)
O20 0.0316(9) 0.0426(10) 0.0386(10) 0.0066(9) -0.0016(8) -0.0055(8)
O11A 0.0386(10) 0.0382(10) 0.0587(13) 0.0052(9) 0.0138(10) 0.0074(8)
N9 0.0275(10) 0.0321(11) 0.0401(12) 0.0056(10) 0.0004(9) -0.0011(8)
O11B 0.0459(12) 0.0348(11) 0.094(2) -0.0154(12) -0.0356(13) 0.0031(8)
N10 0.0303(10) 0.0272(10) 0.0445(14) 0.0003(10) -0.0017(10) -0.0008(8)
C12 0.0387(13) 0.0256(11) 0.0281(12) -0.0014(11) -0.0037(11) 0.0054(10)
C19 0.0314(12) 0.0251(11) 0.0396(15) 0.0022(11) -0.0001(11) -0.0007(9)
C6 0.0314(12) 0.0259(11) 0.0430(15) 0.0079(12) 0.0034(11) -0.0018(10)
C22 0.0255(12) 0.0394(14) 0.0426(15) 0.0023(12) 0.0005(11) -0.0014(10)
C5 0.0356(14) 0.0357(13) 0.0460(16) 0.0053(12) 0.0000(12) 0.0006(11)
C7 0.0305(13) 0.0319(12) 0.0414(15) 0.0080(12) 0.0038(11) -0.0011(10)
C27 0.0388(14) 0.0530(17) 0.0397(16) -0.0032(14) 0.0054(13) -0.0030(12)
C8 0.0324(12) 0.0301(12) 0.0407(14) 0.0082(11) 0.0056(11) 0.0034(10)
C21 0.0261(12) 0.0419(15) 0.0556(18) 0.0063(14) -0.0015(12) -0.0011(10)
C23 0.0401(14) 0.0432(15) 0.0404(16) -0.0040(13) 0.0024(12) -0.0017(12)
C1 0.0403(15) 0.0399(15) 0.0479(17) 0.0019(14) -0.0010(13) 0.0058(12)
C4 0.0328(13) 0.0441(16) 0.059(2) 0.0060(15) -0.0044(14) 0.0018(11)
C25 0.0405(15) 0.0381(15) 0.061(2) -0.0003(15) 0.0020(15) -0.0035(12)
C15 0.037(5) 0.030(4) 0.022(6) -0.002(5) -0.009(4) 0.002(3)
C2 0.0487(17) 0.0524(18) 0.0524(19) -0.0019(16) 0.0070(15) 0.0125(14)
C3 0.0339(14) 0.0425(15) 0.066(2) 0.0045(16) 0.0061(15) 0.0081(12)
C26 0.0450(17) 0.0439(16) 0.0539(19) -0.0098(14) 0.0049(14) -0.0003(13)
C24 0.0468(17) 0.0492(18) 0.0443(17) 0.0039(14) 0.0057(13) -0.0047(13)
C13 0.045(6) 0.036(5) 0.019(3) -0.002(3) -0.001(3) 0.000(4)
C14 0.043(5) 0.034(4) 0.026(4) -0.007(3) -0.004(4) -0.004(3)
C18 0.049(5) 0.034(3) 0.040(5) 0.005(4) 0.003(3) -0.005(3)
C17 0.054(6) 0.031(3) 0.022(3) -0.003(2) -0.004(3) -0.003(3)
C16 0.044(5) 0.039(4) 0.024(3) -0.002(3) 0.001(3) -0.002(3)
C17A 0.044(5) 0.032(3) 0.027(3) -0.004(2) -0.003(3) 0.008(3)
C16A 0.070(7) 0.038(3) 0.026(3) 0.004(3) 0.011(3) 0.011(3)
C14A 0.035(5) 0.034(5) 0.049(7) 0.000(4) 0.001(4) -0.002(3)
C13A 0.040(5) 0.026(4) 0.031(4) -0.003(3) 0.000(4) -0.001(3)
C15A 0.053(8) 0.035(5) 0.030(7) 0.003(6) 0.013(5) 0.009(6)
C18A 0.065(8) 0.050(5) 0.084(10) 0.016(7) 0.037(7) 0.002(5)

loop_
_atom_type_symbol
_atom_type_description
_atom_type_scat_dispersion_real
_atom_type_scat_dispersion_imag
_atom_type_scat_source
C C 0.0181 0.0091 'International Tables Vol C Tables 4.2.6.8 and 6.1.1.4'
H H 0.0000 0.0000 'International Tables Vol C Tables 4.2.6.8 and 6.1.1.4'
N N 0.0311 0.0180 'International Tables Vol C Tables 4.2.6.8 and 6.1.1.4'
O O 0.0492 0.0322 'International Tables Vol C Tables 4.2.6.8 and 6.1.1.4'
S S 0.3331 0.5567 'International Tables Vol C Tables 4.2.6.8 and 6.1.1.4'

loop_
_geom_angle_atom_site_label_1
_geom_angle_atom_site_label_2
_geom_angle_atom_site_label_3
_geom_angle
O11A S11 O11B 120.10(16)
O11A S11 N10 106.52(13)
O11A S11 C12 108.12(13)
O11B S11 N10 103.45(12)
O11B S11 C12 108.52(15)
N10 S11 C12 109.79(12)
C7 O7 H7 109.5
C19 O20 C21 114.7(2)
N10 N9 C8 115.8(2)
C19 N9 N10 116.5(2)
C19 N9 C8 125.4(2)
S11 N10 H10 116(4)
N9 N10 S11 113.94(17)
N9 N10 H10 112(4)
C13 C12 S11 117.2(5)
C13 C12 C17 116.6(5)
C17 C12 S11 126.2(3)
C17A C12 S11 112.6(4)
C13A C12 S11 121.7(5)
C13A C12 C17A 125.3(6)
O19 C19 O20 125.1(3)
O19 C19 N9 124.8(3)
O20 C19 N9 110.1(2)
C5 C6 C7 120.1(3)
C1 C6 C5 119.3(3)
C1 C6 C7 120.5(3)
C27 C22 C21 120.4(3)
C27 C22 C23 119.2(3)
C23 C22 C21 120.5(3)
C6 C5 H5 119.9
C4 C5 C6 120.3(3)
C4 C5 H5 119.9
O7 C7 C6 112.1(2)
O7 C7 H7A 109.6
O7 C7 C8 103.4(2)
C6 C7 H7A 109.6
C6 C7 C8 112.4(2)
C8 C7 H7A 109.6
C22 C27 H27 119.8
C22 C27 C26 120.5(3)
C26 C27 H27 119.8
N9 C8 C7 114.3(2)
N9 C8 H8A 108.7
N9 C8 H8B 108.7
C7 C8 H8A 108.7
C7 C8 H8B 108.7
H8A C8 H8B 107.6
O20 C21 C22 111.2(2)
O20 C21 H21A 109.4
O20 C21 H21B 109.4
C22 C21 H21A 109.4
C22 C21 H21B 109.4
H21A C21 H21B 108.0
C22 C23 H23 119.8
C22 C23 C24 120.5(3)
C24 C23 H23 119.8
C6 C1 H1 119.8
C6 C1 C2 120.4(3)
C2 C1 H1 119.8
C5 C4 H4 120.0
C3 C4 C5 120.1(3)
C3 C4 H4 120.0
C26 C25 H25 120.0
C24 C25 H25 120.0
C24 C25 C26 120.0(3)
C14 C15 C18 121.6(12)
C14 C15 C16 120.0(13)
C16 C15 C18 118.4(11)
C1 C2 H2 120.2
C3 C2 C1 119.7(3)
C3 C2 H2 120.2
C4 C3 H3 119.9
C2 C3 C4 120.2(3)
C2 C3 H3 119.9
C27 C26 H26 120.0
C25 C26 C27 119.9(3)
C25 C26 H26 120.0
C23 C24 H24 120.0
C25 C24 C23 120.0(3)
C25 C24 H24 120.0
C12 C13 H13 119.5
C14 C13 C12 121.0(8)
C14 C13 H13 119.5
C15 C14 C13 121.2(10)
C15 C14 H14 119.4
C13 C14 H14 119.4
C15 C18 H18A 109.5
C15 C18 H18B 109.5
C15 C18 H18C 109.5
H18A C18 H18B 109.5
H18A C18 H18C 109.5
H18B C18 H18C 109.5
C12 C17 H17 119.2
C16 C17 C12 121.6(5)
C16 C17 H17 119.2
C15 C16 H16 120.2
C17 C16 C15 119.6(9)
C17 C16 H16 120.2
C12 C17A H17A 122.1
C12 C17A C16A 115.8(6)
C16A C17A H17A 122.1
C17A C16A H16A 118.6
C15A C16A C17A 122.9(9)
C15A C16A H16A 118.6
C13A C14A H14A 119.3
C13A C14A C15A 121.3(11)
C15A C14A H14A 119.3
C12 C13A C14A 117.3(10)
C12 C13A H13A 121.3
C14A C13A H13A 121.3
C16A C15A C14A 117.1(13)
C16A C15A C18A 123.1(12)
C14A C15A C18A 119.8(12)
C15A C18A H18D 109.5
C15A C18A H18E 109.5
C15A C18A H18F 109.5
H18D C18A H18E 109.5
H18D C18A H18F 109.5
H18E C18A H18F 109.5

loop_
_geom_bond_atom_site_label_1
_geom_bond_atom_site_label_2
_geom_bond_distance
S11 O11A 1.428(2)
S11 O11B 1.437(2)
S11 N10 1.656(2)
S11 C12 1.757(3)
O7 H7 0.8400
O7 C7 1.430(3)
O19 C19 1.206(4)
O20 C19 1.349(4)
O20 C21 1.443(3)
N9 N10 1.407(3)
N9 C19 1.369(4)
N9 C8 1.456(4)
N10 H10 0.88(3)
C12 C13 1.408(11)
C12 C17 1.420(7)
C12 C17A 1.375(7)
C12 C13A 1.343(11)
C6 C5 1.394(4)
C6 C7 1.512(4)
C6 C1 1.385(5)
C22 C27 1.386(5)
C22 C21 1.511(4)
C22 C23 1.387(4)
C5 H5 0.9500
C5 C4 1.385(4)
C7 H7A 1.0000
C7 C8 1.532(4)
C27 H27 0.9500
C27 C26 1.388(5)
C8 H8A 0.9900
C8 H8B 0.9900
C21 H21A 0.9900
C21 H21B 0.9900
C23 H23 0.9500
C23 C24 1.391(5)
C1 H1 0.9500
C1 C2 1.395(5)
C4 H4 0.9500
C4 C3 1.383(5)
C25 H25 0.9500
C25 C26 1.386(5)
C25 C24 1.377(5)
C15 C14 1.356(17)
C15 C18 1.53(2)
C15 C16 1.399(14)
C2 H2 0.9500
C2 C3 1.383(5)
C3 H3 0.9500
C26 H26 0.9500
C24 H24 0.9500
C13 H13 0.9500
C13 C14 1.386(15)
C14 H14 0.9500
C18 H18A 0.9800
C18 H18B 0.9800
C18 H18C 0.9800
C17 H17 0.9500
C17 C16 1.379(9)
C16 H16 0.9500
C17A H17A 0.9500
C17A C16A 1.398(10)
C16A H16A 0.9500
C16A C15A 1.381(16)
C14A H14A 0.9500
C14A C13A 1.395(14)
C14A C15A 1.411(16)
C13A H13A 0.9500
C15A C18A 1.48(2)
C18A H18D 0.9800
C18A H18E 0.9800
C18A H18F 0.9800

loop_
_geom_hbond_atom_site_label_D
_geom_hbond_atom_site_label_H
_geom_hbond_atom_site_label_A
_geom_hbond_distance_DH
_geom_hbond_distance_HA
_geom_hbond_distance_DA
_geom_hbond_angle_DHA
_geom_hbond_site_symmetry_A
_geom_hbond_publ_flag
O7 H7 O11B 0.84 1.93 2.753(3) 167.8 2_656 yes
N10 H10 O7 0.88(3) 2.00(3) 2.859(3) 163(6) 1_554 yes
